data_7232924
loop_
_publ_author_name
'Mandal, Arkalekha'
'Rissanen, Kari'
'Mal, Prasenjit'

_publ_section_title
;
 Unravelling substitution effects on charge transfer characteristics in
 cocrystals of pyrene based donors and 3,5-dinitrobenzoic acid
;
_journal_issue 29
_journal_name_full CrystEngComm
_journal_page_first 4401
_journal_paper_doi 10.1039/C9CE00561G
_journal_volume 21
_journal_year 2019
_chemical_formula_sum 'C25 H18 N2 O7'
_chemical_formula_weight 458.41
_space_group_IT_number 2
_space_group_name_Hall '-P 1'
_space_group_name_H-M_alt 'P -1'
_symmetry_cell_setting triclinic
_symmetry_space_group_name_Hall '-P 1'
_symmetry_space_group_name_H-M 'P -1'
_atom_sites_solution_hydrogens geom
_atom_sites_solution_primary direct
_atom_sites_solution_secondary difmap
_audit_creation_method SHELXL-97
_audit_update_record
;
2019-06-19 deposited with the CCDC.    2019-06-20 downloaded from the CCDC.
;
_cell_angle_alpha 96.283(5)
_cell_angle_beta 95.365(5)
_cell_angle_gamma 103.343(6)
_cell_formula_units_Z 2
_cell_length_a 6.6108(5)
_cell_length_b 9.5147(7)
_cell_length_c 17.1651(10)
_cell_measurement_reflns_used 3703
_cell_measurement_temperature 296(2)
_cell_measurement_theta_max 25.25
_cell_measurement_theta_min 4.82
_cell_volume 1036.32(13)
_computing_structure_refinement 'SHELXL-97 (Sheldrick, 1997)'
_computing_structure_solution 'SHELXS-97 (Sheldrick, 1990)'
_diffrn_ambient_temperature 296(2)
_diffrn_measured_fraction_theta_full 0.988
_diffrn_measured_fraction_theta_max 0.988
_diffrn_measurement_device_type 'D8 Quest (Photon II detector/ Chi and Kappa scans)'
_diffrn_radiation_monochromator graphite
_diffrn_radiation_source 'fine-focus sealed tube'
_diffrn_radiation_type MoK\a
_diffrn_radiation_wavelength 0.71073
_diffrn_reflns_av_R_equivalents 0.0749
_diffrn_reflns_av_sigmaI/netI 0.0830
_diffrn_reflns_limit_h_max 7
_diffrn_reflns_limit_h_min -7
_diffrn_reflns_limit_k_max 11
_diffrn_reflns_limit_k_min -11
_diffrn_reflns_limit_l_max 20
_diffrn_reflns_limit_l_min -19
_diffrn_reflns_number 11315
_diffrn_reflns_theta_full 25.25
_diffrn_reflns_theta_max 25.25
_diffrn_reflns_theta_min 4.82
_exptl_absorpt_coefficient_mu 0.109
_exptl_crystal_density_diffrn 1.469
_exptl_crystal_density_method 'not measured'
_exptl_crystal_description block
_exptl_crystal_F_000 476
_exptl_crystal_size_max 0.25
_exptl_crystal_size_mid 0.20
_exptl_crystal_size_min 0.20
_refine_diff_density_max 0.241
_refine_diff_density_min -0.266
_refine_diff_density_rms 0.057
_refine_ls_extinction_method none
_refine_ls_goodness_of_fit_ref 0.978
_refine_ls_hydrogen_treatment mixed
_refine_ls_matrix_type full
_refine_ls_number_parameters 310
_refine_ls_number_reflns 3703
_refine_ls_number_restraints 0
_refine_ls_restrained_S_all 0.978
_refine_ls_R_factor_all 0.0995
_refine_ls_R_factor_gt 0.0569
_refine_ls_shift/su_max 0.005
_refine_ls_shift/su_mean 0.001
_refine_ls_structure_factor_coef Fsqd
_refine_ls_weighting_details 'calc w=1/[\s^2^(Fo^2^)+(0.0750P)^2^+0.0900P] where P=(Fo^2^+2Fc^2^)/3'
_refine_ls_weighting_scheme calc
_refine_ls_wR_factor_gt 0.1309
_refine_ls_wR_factor_ref 0.1535
_reflns_number_gt 2282
_reflns_number_total 3703
_reflns_threshold_expression >2sigma(I)
_cod_data_source_file c9ce00561g2.cif
_cod_data_source_block 1
_cod_depositor_comments 'Adding full bibliography for 7232924--7232926.cif.'
_cod_original_cell_volume 1036.32(12)
_cod_original_sg_symbol_H-M P-1
_cod_database_code 7232924

loop_
_symmetry_equiv_pos_as_xyz
'x, y, z'
'-x, -y, -z'

loop_
_atom_site_label
_atom_site_type_symbol
_atom_site_fract_x
_atom_site_fract_y
_atom_site_fract_z
_atom_site_U_iso_or_equiv
_atom_site_adp_type
_atom_site_occupancy
_atom_site_symmetry_multiplicity
_atom_site_calc_flag
_atom_site_refinement_flags
O7 O 0.5890(3) -0.0038(2) 0.42923(13) 0.0428(6) Uani 1 1 d .
O2 O 0.0280(3) 0.0206(2) 0.10600(11) 0.0255(5) Uani 1 1 d .
H2A H -0.004(4) -0.054(4) 0.0570(19) 0.038 Uiso 1 1 d .
O5 O 0.2252(3) 0.4357(2) 0.42526(12) 0.0369(6) Uani 1 1 d .
O6 O 0.1251(3) 0.2034(3) 0.38508(11) 0.0363(6) Uani 1 1 d .
O3 O 0.2595(3) 0.6991(2) 0.11146(12) 0.0319(5) Uani 1 1 d .
O4 O 0.3015(3) 0.7756(2) 0.23709(12) 0.0327(5) Uani 1 1 d .
O1 O 0.0626(3) 0.1786(2) 0.01730(11) 0.0263(5) Uani 1 1 d .
N2 N 0.1746(3) 0.3309(3) 0.37295(14) 0.0271(6) Uani 1 1 d .
N1 N 0.2610(3) 0.6787(3) 0.18124(15) 0.0249(6) Uani 1 1 d .
C1 C 0.8285(4) 0.8124(4) 0.3103(2) 0.0374(8) Uani 1 1 d .
H1 H 0.8646 0.9098 0.3326 0.045 Uiso 1 1 calc R
C2 C 0.8044(4) 0.7772(3) 0.22950(19) 0.0312(7) Uani 1 1 d .
H2 H 0.8248 0.8514 0.1978 0.037 Uiso 1 1 calc R
C3 C 0.7498(4) 0.6320(3) 0.19427(16) 0.0227(6) Uani 1 1 d .
C4 C 0.7213(4) 0.5895(4) 0.11063(17) 0.0285(7) Uani 1 1 d .
H4 H 0.7397 0.6614 0.0776 0.034 Uiso 1 1 calc R
C5 C 0.6687(4) 0.4486(3) 0.07837(16) 0.0266(7) Uani 1 1 d .
H5 H 0.6532 0.4258 0.0237 0.032 Uiso 1 1 calc R
C6 C 0.6363(4) 0.3333(3) 0.12605(15) 0.0214(6) Uani 1 1 d .
C7 C 0.5790(4) 0.1862(3) 0.09486(17) 0.0299(7) Uani 1 1 d .
H7 H 0.5616 0.1601 0.0404 0.036 Uiso 1 1 calc R
C8 C 0.5476(4) 0.0781(3) 0.14337(19) 0.0320(7) Uani 1 1 d .
H8 H 0.5085 -0.0193 0.1212 0.038 Uiso 1 1 calc R
C14 C 0.7995(4) 0.7042(4) 0.35889(18) 0.0332(8) Uani 1 1 d .
H14 H 0.8163 0.7299 0.4134 0.040 Uiso 1 1 calc R
C13 C 0.7452(4) 0.5567(3) 0.32696(16) 0.0238(7) Uani 1 1 d .
C15 C 0.7192(4) 0.5202(3) 0.24360(15) 0.0193(6) Uani 1 1 d .
C16 C 0.6630(4) 0.3708(3) 0.20958(15) 0.0196(6) Uani 1 1 d .
C9 C 0.5737(4) 0.1139(3) 0.22416(18) 0.0296(7) Uani 1 1 d .
H9 H 0.5529 0.0400 0.2560 0.036 Uiso 1 1 calc R
C10 C 0.6309(4) 0.2591(3) 0.25911(16) 0.0232(7) Uani 1 1 d .
C11 C 0.6594(4) 0.3017(4) 0.34335(17) 0.0293(7) Uani 1 1 d .
H11 H 0.6392 0.2298 0.3764 0.035 Uiso 1 1 calc R
C12 C 0.7140(4) 0.4418(4) 0.37541(17) 0.0282(7) Uani 1 1 d .
H12 H 0.7319 0.4651 0.4301 0.034 Uiso 1 1 calc R
C24 C 0.7138(5) 0.0488(4) 0.50183(19) 0.0419(9) Uani 1 1 d .
H24A H 0.8347 0.1237 0.4942 0.050 Uiso 1 1 calc R
H24B H 0.7638 -0.0299 0.5221 0.050 Uiso 1 1 calc R
C25 C 0.5941(6) 0.1101(4) 0.5600(2) 0.0497(10) Uani 1 1 d .
H25B H 0.6822 0.1427 0.6102 0.060 Uiso 1 1 calc R
H25A H 0.5537 0.1938 0.5418 0.060 Uiso 1 1 calc R
C23 C 0.0669(4) 0.1510(3) 0.08610(16) 0.0189(6) Uani 1 1 d .
C17 C 0.1174(4) 0.2716(3) 0.15310(16) 0.0204(6) Uani 1 1 d .
C18 C 0.1627(4) 0.4154(3) 0.13614(15) 0.0197(6) Uani 1 1 d .
H18 H 0.1591 0.4351 0.0842 0.024 Uiso 1 1 calc R
C19 C 0.2128(4) 0.5272(3) 0.19839(16) 0.0200(6) Uani 1 1 d .
C20 C 0.2184(4) 0.5028(3) 0.27628(16) 0.0224(6) Uani 1 1 d .
H20 H 0.2520 0.5797 0.3174 0.027 Uiso 1 1 calc R
C21 C 0.1718(4) 0.3596(3) 0.29054(15) 0.0214(6) Uani 1 1 d .
C22 C 0.1230(4) 0.2433(3) 0.23069(16) 0.0221(6) Uani 1 1 d .
H22 H 0.0946 0.1480 0.2422 0.027 Uiso 1 1 calc R

loop_
_atom_site_aniso_label
_atom_site_aniso_U_11
_atom_site_aniso_U_22
_atom_site_aniso_U_33
_atom_site_aniso_U_23
_atom_site_aniso_U_13
_atom_site_aniso_U_12
O7 0.0509(14) 0.0439(15) 0.0321(14) 0.0034(10) 0.0204(11) 0.0034(11)
O2 0.0329(11) 0.0243(12) 0.0195(11) 0.0035(9) 0.0069(8) 0.0055(9)
O5 0.0429(12) 0.0484(15) 0.0178(12) -0.0049(11) 0.0038(9) 0.0120(11)
O6 0.0435(13) 0.0448(16) 0.0246(12) 0.0143(10) 0.0094(9) 0.0123(11)
O3 0.0402(12) 0.0307(13) 0.0257(13) 0.0080(9) 0.0076(9) 0.0069(10)
O4 0.0372(12) 0.0262(12) 0.0317(13) -0.0034(10) 0.0089(9) 0.0032(10)
O1 0.0329(11) 0.0266(12) 0.0183(11) 0.0046(9) 0.0054(8) 0.0037(9)
N2 0.0225(12) 0.0401(17) 0.0210(14) 0.0049(13) 0.0059(10) 0.0103(12)
N1 0.0190(12) 0.0279(15) 0.0281(15) -0.0010(12) 0.0070(10) 0.0067(10)
C1 0.0251(16) 0.031(2) 0.055(2) -0.0028(17) 0.0108(14) 0.0075(14)
C2 0.0243(15) 0.0270(18) 0.045(2) 0.0084(15) 0.0118(13) 0.0078(13)
C3 0.0151(13) 0.0271(17) 0.0287(17) 0.0069(13) 0.0078(11) 0.0071(12)
C4 0.0227(14) 0.041(2) 0.0267(17) 0.0153(14) 0.0086(12) 0.0103(14)
C5 0.0218(14) 0.044(2) 0.0161(16) 0.0047(14) 0.0050(11) 0.0108(14)
C6 0.0134(12) 0.0313(18) 0.0203(16) 0.0029(13) 0.0049(11) 0.0066(12)
C7 0.0186(14) 0.043(2) 0.0254(18) -0.0082(15) -0.0007(12) 0.0095(13)
C8 0.0242(15) 0.0255(18) 0.045(2) -0.0012(15) 0.0034(13) 0.0054(13)
C14 0.0242(15) 0.042(2) 0.0303(18) -0.0090(15) 0.0054(13) 0.0081(14)
C13 0.0148(13) 0.0347(18) 0.0213(16) 0.0011(13) 0.0031(11) 0.0058(12)
C15 0.0119(12) 0.0256(17) 0.0217(16) 0.0062(12) 0.0051(10) 0.0043(11)
C16 0.0139(12) 0.0251(17) 0.0211(16) 0.0049(12) 0.0035(10) 0.0059(11)
C9 0.0216(14) 0.0297(18) 0.040(2) 0.0090(14) 0.0071(13) 0.0077(13)
C10 0.0151(13) 0.0282(17) 0.0288(17) 0.0081(13) 0.0060(11) 0.0071(12)
C11 0.0190(14) 0.046(2) 0.0276(18) 0.0194(15) 0.0072(12) 0.0090(14)
C12 0.0233(14) 0.047(2) 0.0163(16) 0.0053(14) 0.0053(11) 0.0107(14)
C24 0.0331(17) 0.056(2) 0.040(2) 0.0214(17) 0.0032(14) 0.0115(16)
C25 0.061(2) 0.048(2) 0.028(2) -0.0025(16) 0.0138(17) -0.0095(19)
C23 0.0166(13) 0.0234(17) 0.0179(15) 0.0032(12) 0.0051(10) 0.0058(11)
C17 0.0140(12) 0.0243(17) 0.0236(16) 0.0032(12) 0.0049(11) 0.0045(11)
C18 0.0148(13) 0.0279(17) 0.0173(15) 0.0039(12) 0.0042(10) 0.0056(12)
C19 0.0149(13) 0.0224(16) 0.0231(16) 0.0032(12) 0.0044(10) 0.0045(11)
C20 0.0157(13) 0.0291(18) 0.0220(16) -0.0008(12) 0.0043(11) 0.0059(12)
C21 0.0187(13) 0.0330(18) 0.0140(15) 0.0050(12) 0.0047(10) 0.0073(12)
C22 0.0162(13) 0.0288(17) 0.0225(16) 0.0032(13) 0.0053(11) 0.0069(12)

loop_
_atom_type_symbol
_atom_type_description
_atom_type_scat_dispersion_real
_atom_type_scat_dispersion_imag
_atom_type_scat_source
C C 0.0033 0.0016 'International Tables Vol C Tables 4.2.6.8 and 6.1.1.4'
H H 0.0000 0.0000 'International Tables Vol C Tables 4.2.6.8 and 6.1.1.4'
N N 0.0061 0.0033 'International Tables Vol C Tables 4.2.6.8 and 6.1.1.4'
O O 0.0106 0.0060 'International Tables Vol C Tables 4.2.6.8 and 6.1.1.4'

loop_
_geom_angle_atom_site_label_1
_geom_angle_atom_site_label_2
_geom_angle_atom_site_label_3
_geom_angle
_geom_angle_site_symmetry_1
_geom_angle_site_symmetry_3
C24 O7 C25 110.1(2) . 2_656
C23 O2 H2A 109.7(17) . .
O6 N2 O5 124.2(2) . .
O6 N2 C21 117.8(2) . .
O5 N2 C21 118.0(3) . .
O4 N1 O3 124.5(2) . .
O4 N1 C19 117.7(2) . .
O3 N1 C19 117.9(2) . .
C2 C1 C14 120.7(3) . .
C2 C1 H1 119.7 . .
C14 C1 H1 119.7 . .
C1 C2 C3 121.1(3) . .
C1 C2 H2 119.5 . .
C3 C2 H2 119.5 . .
C2 C3 C15 118.7(3) . .
C2 C3 C4 123.3(3) . .
C15 C3 C4 118.0(3) . .
C5 C4 C3 122.0(3) . .
C5 C4 H4 119.0 . .
C3 C4 H4 119.0 . .
C4 C5 C6 121.6(3) . .
C4 C5 H5 119.2 . .
C6 C5 H5 119.2 . .
C7 C6 C16 118.4(2) . .
C7 C6 C5 123.3(3) . .
C16 C6 C5 118.3(3) . .
C8 C7 C6 121.3(3) . .
C8 C7 H7 119.4 . .
C6 C7 H7 119.4 . .
C9 C8 C7 120.5(3) . .
C9 C8 H8 119.8 . .
C7 C8 H8 119.8 . .
C1 C14 C13 120.8(3) . .
C1 C14 H14 119.6 . .
C13 C14 H14 119.6 . .
C14 C13 C15 118.6(3) . .
C14 C13 C12 122.4(3) . .
C15 C13 C12 119.1(3) . .
C13 C15 C3 120.2(3) . .
C13 C15 C16 119.7(2) . .
C3 C15 C16 120.1(2) . .
C10 C16 C6 120.0(3) . .
C10 C16 C15 120.0(2) . .
C6 C16 C15 120.0(2) . .
C8 C9 C10 121.1(3) . .
C8 C9 H9 119.5 . .
C10 C9 H9 119.5 . .
C9 C10 C16 118.8(3) . .
C9 C10 C11 123.1(3) . .
C16 C10 C11 118.2(3) . .
C12 C11 C10 121.9(3) . .
C12 C11 H11 119.1 . .
C10 C11 H11 119.1 . .
C11 C12 C13 121.1(3) . .
C11 C12 H12 119.4 . .
C13 C12 H12 119.4 . .
O7 C24 C25 111.0(3) . .
O7 C24 H24A 109.4 . .
C25 C24 H24A 109.4 . .
O7 C24 H24B 109.4 . .
C25 C24 H24B 109.4 . .
H24A C24 H24B 108.0 . .
O7 C25 C24 111.0(3) 2_656 .
O7 C25 H25B 109.4 2_656 .
C24 C25 H25B 109.4 . .
O7 C25 H25A 109.4 2_656 .
C24 C25 H25A 109.4 . .
H25B C25 H25A 108.0 . .
O1 C23 O2 124.6(2) . .
O1 C23 C17 120.2(2) . .
O2 C23 C17 115.2(2) . .
C22 C17 C18 120.4(2) . .
C22 C17 C23 121.1(2) . .
C18 C17 C23 118.4(2) . .
C19 C18 C17 118.4(2) . .
C19 C18 H18 120.8 . .
C17 C18 H18 120.8 . .
C18 C19 C20 122.7(3) . .
C18 C19 N1 118.8(2) . .
C20 C19 N1 118.5(2) . .
C19 C20 C21 117.2(3) . .
C19 C20 H20 121.4 . .
C21 C20 H20 121.4 . .
C20 C21 C22 122.7(3) . .
C20 C21 N2 118.2(3) . .
C22 C21 N2 119.1(3) . .
C21 C22 C17 118.6(3) . .
C21 C22 H22 120.7 . .
C17 C22 H22 120.7 . .

loop_
_geom_bond_atom_site_label_1
_geom_bond_atom_site_label_2
_geom_bond_distance
_geom_bond_site_symmetry_2
O7 C24 1.402(4) .
O7 C25 1.428(4) 2_656
O2 C23 1.298(3) .
O2 H2A 1.01(3) .
O5 N2 1.228(3) .
O6 N2 1.227(3) .
O3 N1 1.234(3) .
O4 N1 1.219(3) .
O1 C23 1.236(3) .
N2 C21 1.469(3) .
N1 C19 1.472(4) .
C1 C2 1.377(4) .
C1 C14 1.384(4) .
C1 H1 0.9300 .
C2 C3 1.397(4) .
C2 H2 0.9300 .
C3 C15 1.421(4) .
C3 C4 1.431(4) .
C4 C5 1.345(4) .
C4 H4 0.9300 .
C5 C6 1.428(4) .
C5 H5 0.9300 .
C6 C7 1.394(4) .
C6 C16 1.423(4) .
C7 C8 1.384(4) .
C7 H7 0.9300 .
C8 C9 1.376(4) .
C8 H8 0.9300 .
C14 C13 1.401(4) .
C14 H14 0.9300 .
C13 C15 1.420(4) .
C13 C12 1.434(4) .
C15 C16 1.426(4) .
C16 C10 1.423(4) .
C9 C10 1.395(4) .
C9 H9 0.9300 .
C10 C11 1.441(4) .
C11 C12 1.338(4) .
C11 H11 0.9300 .
C12 H12 0.9300 .
C24 C25 1.482(5) .
C24 H24A 0.9700 .
C24 H24B 0.9700 .
C25 O7 1.428(4) 2_656
C25 H25B 0.9700 .
C25 H25A 0.9700 .
C23 C17 1.488(4) .
C17 C22 1.386(4) .
C17 C18 1.400(4) .
C18 C19 1.380(4) .
C18 H18 0.9300 .
C19 C20 1.380(4) .
C20 C21 1.381(4) .
C20 H20 0.9300 .
C21 C22 1.381(4) .
C22 H22 0.9300 .

loop_
_geom_torsion_atom_site_label_1
_geom_torsion_atom_site_label_2
_geom_torsion_atom_site_label_3
_geom_torsion_atom_site_label_4
_geom_torsion
_geom_torsion_site_symmetry_1
_geom_torsion_site_symmetry_4
C14 C1 C2 C3 0.1(4) . .
C1 C2 C3 C15 0.0(4) . .
C1 C2 C3 C4 179.5(2) . .
C2 C3 C4 C5 180.0(2) . .
C15 C3 C4 C5 -0.5(4) . .
C3 C4 C5 C6 0.6(4) . .
C4 C5 C6 C7 179.1(2) . .
C4 C5 C6 C16 -0.6(4) . .
C16 C6 C7 C8 0.3(4) . .
C5 C6 C7 C8 -179.5(2) . .
C6 C7 C8 C9 -0.4(4) . .
C2 C1 C14 C13 0.0(4) . .
C1 C14 C13 C15 -0.4(4) . .
C1 C14 C13 C12 180.0(2) . .
C14 C13 C15 C3 0.5(3) . .
C12 C13 C15 C3 -179.8(2) . .
C14 C13 C15 C16 -179.7(2) . .
C12 C13 C15 C16 -0.1(3) . .
C2 C3 C15 C13 -0.3(3) . .
C4 C3 C15 C13 -179.9(2) . .
C2 C3 C15 C16 179.9(2) . .
C4 C3 C15 C16 0.3(3) . .
C7 C6 C16 C10 -0.1(3) . .
C5 C6 C16 C10 179.7(2) . .
C7 C6 C16 C15 -179.3(2) . .
C5 C6 C16 C15 0.4(3) . .
C13 C15 C16 C10 0.7(3) . .
C3 C15 C16 C10 -179.5(2) . .
C13 C15 C16 C6 179.9(2) . .
C3 C15 C16 C6 -0.3(3) . .
C7 C8 C9 C10 0.4(4) . .
C8 C9 C10 C16 -0.2(4) . .
C8 C9 C10 C11 179.8(2) . .
C6 C16 C10 C9 0.1(3) . .
C15 C16 C10 C9 179.3(2) . .
C6 C16 C10 C11 -179.9(2) . .
C15 C16 C10 C11 -0.7(3) . .
C9 C10 C11 C12 -179.9(3) . .
C16 C10 C11 C12 0.1(4) . .
C10 C11 C12 C13 0.5(4) . .
C14 C13 C12 C11 179.1(2) . .
C15 C13 C12 C11 -0.5(4) . .
C25 O7 C24 C25 -56.7(4) 2_656 .
O7 C24 C25 O7 57.2(4) . 2_656
O1 C23 C17 C22 -180.0(2) . .
O2 C23 C17 C22 0.5(3) . .
O1 C23 C17 C18 -1.0(3) . .
O2 C23 C17 C18 179.5(2) . .
C22 C17 C18 C19 0.0(3) . .
C23 C17 C18 C19 -179.0(2) . .
C17 C18 C19 C20 -0.5(3) . .
C17 C18 C19 N1 179.9(2) . .
O4 N1 C19 C18 178.8(2) . .
O3 N1 C19 C18 -1.8(3) . .
O4 N1 C19 C20 -0.7(3) . .
O3 N1 C19 C20 178.7(2) . .
C18 C19 C20 C21 0.2(4) . .
N1 C19 C20 C21 179.8(2) . .
C19 C20 C21 C22 0.6(4) . .
C19 C20 C21 N2 -179.4(2) . .
O6 N2 C21 C20 177.2(2) . .
O5 N2 C21 C20 -2.4(3) . .
O6 N2 C21 C22 -2.8(3) . .
O5 N2 C21 C22 177.6(2) . .
C20 C21 C22 C17 -1.1(4) . .
N2 C21 C22 C17 178.9(2) . .
C18 C17 C22 C21 0.8(3) . .
C23 C17 C22 C21 179.7(2) . .
